data_4065482
loop_
_publ_author_name
'Dodds, Christopher A.'
'Spicer, Mark D.'
'Tuttle, Tell'

_publ_contact_author 'Spicer, Mark D.'
_publ_section_title
;
 Tungsten(VI) N-Heterocyclic Carbene Complexes: Synthetic, Structural, and
 Computational Study
;
_journal_issue 22
_journal_name_full Organometallics
_journal_page_first 6262
_journal_paper_doi 10.1021/om200838f
_journal_volume 30
_journal_year 2011
_chemical_compound_source 'synthesis as described'
_chemical_formula_moiety 'C27 H36 Cl2 N2 O2 W1, C7 H8'
_chemical_formula_sum 'C34 H44 Cl2 N2 O2 W'
_chemical_formula_weight 767.48
_chemical_name_common '[WO2Cl2(Idipp)] toluene solvate'
_chemical_name_systematic
;
 ?
;
_space_group_IT_number 14
_symmetry_cell_setting monoclinic
_symmetry_Int_Tables_number 14
_symmetry_space_group_name_Hall '-P 2yn'
_symmetry_space_group_name_H-M 'P 1 21/n 1'
_atom_sites_solution_hydrogens geom
_atom_sites_solution_primary direct
_atom_sites_solution_secondary difmap
_audit_conform_dict_location ftp://ftp.iucr.org/pub/cif_core.dic
_audit_conform_dict_name cif_core.dic
_audit_conform_dict_version 2.3
_audit_creation_date 2009-08-24T15:11:45-00:00
_audit_creation_method 'WinGX routine CIF_UPDATE'
_cell_angle_alpha 90
_cell_angle_beta 106.975(2)
_cell_angle_gamma 90
_cell_formula_units_Z 4
_cell_length_a 10.4185(2)
_cell_length_b 21.8042(6)
_cell_length_c 15.8247(4)
_cell_measurement_reflns_used 10323
_cell_measurement_temperature 123(2)
_cell_measurement_theta_max 27.485
_cell_measurement_theta_min 3
_cell_measurement_wavelength 0.71073
_cell_volume 3438.23(15)
_computing_cell_refinement 'HKL Scalepack (Otwinowski & Minor 1997)'
_computing_data_collection 'Collect (Bruker AXS BV, 1997-2004)'
_computing_data_reduction 'HKL Denzo and Scalepack (Otwinowski & Minor 1997)'
_computing_molecular_graphics 'Ortep-3 for Windows (Farrugia, 1997)'
_computing_publication_material 'WinGX publication routines (Farrugia, 1999)'
_computing_structure_refinement 'SHELXL-97 (Sheldrick, 1997)'
_computing_structure_solution 'SHELXS-86 (Sheldrick, 1986)'
_diffrn_ambient_temperature 123(2)
_diffrn_detector 'CCD plate'
_diffrn_detector_area_resol_mean 9
_diffrn_measured_fraction_theta_full 0.989
_diffrn_measured_fraction_theta_max 0.989
_diffrn_measurement_device '95mm CCD camera on \k-goniostat'
_diffrn_measurement_device_type KappaCCD
_diffrn_measurement_method 'CCD rotation images, thick slices'
_diffrn_orient_matrix_type 'by Bruker AXS Collect from scalepack cell'
_diffrn_orient_matrix_UB_11 -0.527342E-1
_diffrn_orient_matrix_UB_12 -0.315086E-1
_diffrn_orient_matrix_UB_13 -0.41851E-1
_diffrn_orient_matrix_UB_21 0.620355E-1
_diffrn_orient_matrix_UB_22 0.44498E-2
_diffrn_orient_matrix_UB_23 -0.373687E-1
_diffrn_orient_matrix_UB_31 0.586676E-1
_diffrn_orient_matrix_UB_32 -0.330272E-1
_diffrn_orient_matrix_UB_33 0.348918E-1
_diffrn_radiation_monochromator graphite
_diffrn_radiation_probe x-ray
_diffrn_radiation_type MoK\a
_diffrn_radiation_wavelength 0.71073
_diffrn_reflns_av_R_equivalents 0.0785
_diffrn_reflns_av_unetI/netI 0.0800
_diffrn_reflns_limit_h_max 13
_diffrn_reflns_limit_h_min -13
_diffrn_reflns_limit_k_max 28
_diffrn_reflns_limit_k_min -27
_diffrn_reflns_limit_l_max 20
_diffrn_reflns_limit_l_min -20
_diffrn_reflns_number 24512
_diffrn_reflns_theta_full 27.51
_diffrn_reflns_theta_max 27.51
_diffrn_reflns_theta_min 3.01
_diffrn_source 'Enraf Nonius FR590'
_exptl_absorpt_coefficient_mu 3.546
_exptl_absorpt_correction_type none
_exptl_crystal_colour colourless
_exptl_crystal_density_diffrn 1.483
_exptl_crystal_density_method 'not measured'
_exptl_crystal_description prism
_exptl_crystal_F_000 1544
_exptl_crystal_size_max 0.4
_exptl_crystal_size_mid 0.3
_exptl_crystal_size_min 0.3
_refine_diff_density_max 0.93
_refine_diff_density_min -1.21
_refine_diff_density_rms 0.141
_refine_ls_extinction_method none
_refine_ls_goodness_of_fit_ref 1.041
_refine_ls_hydrogen_treatment mixed
_refine_ls_matrix_type full
_refine_ls_number_parameters 379
_refine_ls_number_reflns 7826
_refine_ls_number_restraints 0
_refine_ls_restrained_S_all 1.041
_refine_ls_R_factor_all 0.0883
_refine_ls_R_factor_gt 0.0436
_refine_ls_shift/su_max 0.001
_refine_ls_shift/su_mean 0
_refine_ls_structure_factor_coef Fsqd
_refine_ls_weighting_details 'calc w=1/[\s^2^(Fo^2^)+(0.0090P)^2^+7.7005P] where P=(Fo^2^+2Fc^2^)/3'
_refine_ls_weighting_scheme calc
_refine_ls_wR_factor_gt 0.0609
_refine_ls_wR_factor_ref 0.0703
_reflns_number_gt 5400
_reflns_number_total 7826
_reflns_threshold_expression >2sigma(I)
_cod_data_source_file om200838f_si_010.cif
_cod_data_source_block cdadv1
_cod_original_cell_volume 3438.23(14)
_cod_original_sg_symbol_H-M P21/n
_cod_original_formula_sum 'C34 H44 Cl2 N2 O2 W1'
_cod_database_code 4065482
_exptl_absorpt_correction_details
;
While a formal absorption correction was not performed, the data scaling 
process performs what is, to all extents and purposes, a multiscan absorption 
correction. The program used does not allow the extraction of Tmin and Tmax.
However, the absence of unreasonably large peaks in the difference map and
no indications of the usual problems associated with absorption led us to
judge this correction adequate. 
;

loop_
_symmetry_equiv_pos_as_xyz
'x, y, z'
'-x+1/2, y+1/2, -z+1/2'
'-x, -y, -z'
'x-1/2, -y-1/2, z-1/2'

loop_
_atom_site_label
_atom_site_type_symbol
_atom_site_fract_x
_atom_site_fract_y
_atom_site_fract_z
_atom_site_U_iso_or_equiv
_atom_site_adp_type
_atom_site_occupancy
_atom_site_symmetry_multiplicity
_atom_site_calc_flag
_atom_site_refinement_flags
C121 C 0.4435(5) 0.2858(2) 0.0287(3) 0.0348(12) Uani 1 1 d .
H121 H 0.3924 0.2465 0.0129 0.042 Uiso 1 1 calc R
C122 C 0.4690(6) 0.3108(3) -0.0553(4) 0.0590(18) Uani 1 1 d .
H12D H 0.3833 0.3153 -0.1016 0.088 Uiso 1 1 calc R
H12E H 0.5268 0.2823 -0.0754 0.088 Uiso 1 1 calc R
H12F H 0.5131 0.3509 -0.0429 0.088 Uiso 1 1 calc R
C123 C 0.5765(5) 0.2708(3) 0.0978(3) 0.0448(14) Uani 1 1 d .
H12A H 0.6302 0.3083 0.1133 0.067 Uiso 1 1 calc R
H12B H 0.6258 0.2406 0.0735 0.067 Uiso 1 1 calc R
H12C H 0.5589 0.2539 0.1507 0.067 Uiso 1 1 calc R
C161 C -0.0199(5) 0.3644(2) 0.0344(3) 0.0326(12) Uani 1 1 d .
H161 H -0.0457 0.3236 0.0055 0.039 Uiso 1 1 calc R
C162 C -0.0777(5) 0.3685(3) 0.1129(4) 0.0467(15) Uani 1 1 d .
H16A H -0.056 0.4086 0.1414 0.07 Uiso 1 1 calc R
H16B H -0.0387 0.3361 0.1555 0.07 Uiso 1 1 calc R
H16C H -0.1753 0.3635 0.0918 0.07 Uiso 1 1 calc R
C163 C -0.0826(6) 0.4137(3) -0.0328(3) 0.0491(15) Uani 1 1 d .
H16D H -0.0612 0.4542 -0.0055 0.074 Uiso 1 1 calc R
H16E H -0.1802 0.4082 -0.0528 0.074 Uiso 1 1 calc R
H16F H -0.0469 0.4105 -0.0835 0.074 Uiso 1 1 calc R
C221 C 0.2767(5) 0.1040(2) -0.0952(3) 0.0298(11) Uani 1 1 d .
H221 H 0.2966 0.1423 -0.0589 0.036 Uiso 1 1 calc R
C222 C 0.3775(5) 0.0548(2) -0.0487(3) 0.0423(14) Uani 1 1 d .
H22D H 0.3589 0.0424 0.006 0.064 Uiso 1 1 calc R
H22E H 0.4687 0.0714 -0.0348 0.064 Uiso 1 1 calc R
H22F H 0.3695 0.0192 -0.0876 0.064 Uiso 1 1 calc R
C223 C 0.2913(5) 0.1184(3) -0.1871(3) 0.0435(14) Uani 1 1 d .
H22A H 0.2678 0.082 -0.2248 0.065 Uiso 1 1 calc R
H22B H 0.3843 0.1302 -0.1813 0.065 Uiso 1 1 calc R
H22C H 0.2312 0.1523 -0.2137 0.065 Uiso 1 1 calc R
C261 C -0.2036(5) 0.1552(2) -0.0962(3) 0.0339(12) Uani 1 1 d .
H261 H -0.1572 0.1931 -0.0672 0.041 Uiso 1 1 calc R
C262 C -0.2921(5) 0.1724(3) -0.1891(3) 0.0486(15) Uani 1 1 d .
H26A H -0.2358 0.1894 -0.2234 0.073 Uiso 1 1 calc R
H26B H -0.3584 0.2031 -0.1844 0.073 Uiso 1 1 calc R
H26C H -0.3384 0.1358 -0.2188 0.073 Uiso 1 1 calc R
C263 C -0.2911(6) 0.1312(3) -0.0412(4) 0.0541(17) Uani 1 1 d .
H26D H -0.3425 0.0956 -0.0707 0.081 Uiso 1 1 calc R
H26E H -0.3531 0.1635 -0.0348 0.081 Uiso 1 1 calc R
H26F H -0.2341 0.1191 0.0174 0.081 Uiso 1 1 calc R
C331 C 0.8538(6) 0.0161(3) 0.4050(4) 0.0660(19) Uani 1 1 d .
H33A H 0.845 0.0334 0.4602 0.099 Uiso 1 1 calc R
H33B H 0.9456 0.0222 0.4022 0.099 Uiso 1 1 calc R
H33C H 0.8339 -0.0279 0.403 0.099 Uiso 1 1 calc R
C1 C 0.1336(4) 0.2183(2) -0.0008(3) 0.0207(10) Uani 1 1 d .
C2 C 0.1012(5) 0.2856(2) -0.1131(3) 0.0305(12) Uani 1 1 d .
H2 H 0.1017 0.3227 -0.1445 0.037 Uiso 1 1 calc R
C3 C 0.0514(5) 0.2318(2) -0.1480(3) 0.0280(11) Uani 1 1 d .
H3 H 0.0095 0.2234 -0.2087 0.034 Uiso 1 1 calc R
C11 C 0.2153(5) 0.3266(2) 0.0372(3) 0.0283(11) Uani 1 1 d .
C12 C 0.3554(5) 0.3304(2) 0.0617(3) 0.0306(12) Uani 1 1 d .
C13 C 0.4139(5) 0.3795(2) 0.1173(3) 0.0370(13) Uani 1 1 d .
H13 H 0.5088 0.3836 0.1368 0.044 Uiso 1 1 calc R
C14 C 0.3345(6) 0.4219(2) 0.1439(3) 0.0372(13) Uani 1 1 d .
H14 H 0.3753 0.455 0.1811 0.045 Uiso 1 1 calc R
C15 C 0.1979(5) 0.4164(2) 0.1169(3) 0.0343(13) Uani 1 1 d .
H15 H 0.1455 0.4464 0.1353 0.041 Uiso 1 1 calc R
C16 C 0.1330(5) 0.3683(2) 0.0633(3) 0.0324(12) Uani 1 1 d .
C21 C 0.0357(4) 0.1260(2) -0.0929(3) 0.0209(10) Uani 1 1 d .
C22 C 0.1322(5) 0.0849(2) -0.1036(3) 0.0242(11) Uani 1 1 d .
C23 C 0.0926(5) 0.0242(2) -0.1212(3) 0.0333(12) Uani 1 1 d .
H23 H 0.1559 -0.0053 -0.1281 0.04 Uiso 1 1 calc R
C24 C -0.0365(6) 0.0062(2) -0.1289(3) 0.0395(13) Uani 1 1 d .
H24 H -0.0615 -0.0355 -0.1414 0.047 Uiso 1 1 calc R
C25 C -0.1296(5) 0.0475(2) -0.1188(3) 0.0354(13) Uani 1 1 d .
H25 H -0.218 0.0339 -0.1234 0.042 Uiso 1 1 calc R
C26 C -0.0979(5) 0.1094(2) -0.1019(3) 0.0266(11) Uani 1 1 d .
Cl1 Cl 0.17656(14) 0.14290(7) 0.27203(8) 0.0477(4) Uani 1 1 d .
Cl2 Cl -0.03642(12) 0.21007(7) 0.11710(8) 0.0392(3) Uani 1 1 d .
N1 N 0.1519(4) 0.27728(17) -0.0226(2) 0.0254(9) Uani 1 1 d .
N2 N 0.0725(3) 0.19075(16) -0.0791(2) 0.0207(8) Uani 1 1 d .
O1 O 0.3259(3) 0.22312(15) 0.16878(19) 0.0336(8) Uani 1 1 d .
O2 O 0.2320(3) 0.11096(15) 0.0961(2) 0.0326(8) Uani 1 1 d .
W1 W 0.186750(19) 0.178034(9) 0.134011(12) 0.02455(6) Uani 1 1 d .
C31 C 0.5306(6) 0.0693(3) 0.2403(4) 0.0473(15) Uani 1 1 d .
H31 H 0.4369 0.0634 0.2297 0.057 Uiso 1 1 calc R
C32 C 0.6189(6) 0.0401(3) 0.3101(4) 0.0496(15) Uani 1 1 d .
H32 H 0.5851 0.0144 0.3471 0.059 Uiso 1 1 calc R
C33 C 0.7572(6) 0.0473(3) 0.3280(4) 0.0448(15) Uani 1 1 d .
C34 C 0.8032(6) 0.0860(3) 0.2726(4) 0.0482(15) Uani 1 1 d .
H34 H 0.8967 0.092 0.2823 0.058 Uiso 1 1 calc R
C35 C 0.7107(6) 0.1155(3) 0.2029(3) 0.0507(16) Uani 1 1 d .
H35 H 0.7419 0.1425 0.166 0.061 Uiso 1 1 calc R
C36 C 0.5752(6) 0.1064(3) 0.1865(4) 0.0468(15) Uani 1 1 d .
H36 H 0.5133 0.126 0.1378 0.056 Uiso 1 1 calc R

loop_
_atom_site_aniso_label
_atom_site_aniso_U_11
_atom_site_aniso_U_22
_atom_site_aniso_U_33
_atom_site_aniso_U_23
_atom_site_aniso_U_13
_atom_site_aniso_U_12
C121 0.045(3) 0.032(3) 0.030(3) 0.001(2) 0.016(3) -0.007(2)
C122 0.085(5) 0.063(5) 0.044(3) 0.008(3) 0.042(3) 0.011(4)
C123 0.045(4) 0.052(4) 0.040(3) -0.004(3) 0.017(3) -0.006(3)
C161 0.037(3) 0.026(3) 0.030(3) -0.007(2) 0.004(2) -0.005(2)
C162 0.039(3) 0.047(4) 0.056(4) -0.013(3) 0.018(3) 0.000(3)
C163 0.055(4) 0.040(4) 0.043(3) -0.002(3) 0.001(3) 0.000(3)
C221 0.032(3) 0.031(3) 0.028(3) 0.003(2) 0.011(2) 0.004(2)
C222 0.042(3) 0.045(4) 0.043(3) 0.009(3) 0.017(3) 0.013(3)
C223 0.040(3) 0.053(4) 0.041(3) 0.006(3) 0.018(3) 0.002(3)
C261 0.030(3) 0.045(3) 0.027(3) -0.007(2) 0.010(2) -0.005(2)
C262 0.033(3) 0.070(4) 0.037(3) -0.008(3) 0.001(2) 0.013(3)
C263 0.050(4) 0.069(5) 0.055(4) -0.020(3) 0.033(3) -0.011(3)
C331 0.068(5) 0.050(4) 0.066(4) -0.005(3) -0.001(4) 0.024(3)
C1 0.023(3) 0.017(2) 0.022(2) -0.002(2) 0.006(2) -0.0004(19)
C2 0.046(3) 0.024(3) 0.020(2) 0.004(2) 0.007(2) 0.000(2)
C3 0.043(3) 0.023(3) 0.016(2) 0.000(2) 0.006(2) 0.000(2)
C11 0.042(3) 0.024(3) 0.019(2) 0.004(2) 0.009(2) -0.010(2)
C12 0.045(3) 0.028(3) 0.021(2) 0.005(2) 0.013(2) -0.006(2)
C13 0.040(3) 0.044(3) 0.029(3) 0.002(3) 0.014(2) -0.014(3)
C14 0.058(4) 0.028(3) 0.030(3) -0.008(2) 0.019(3) -0.017(3)
C15 0.052(4) 0.023(3) 0.029(3) -0.006(2) 0.014(3) -0.008(3)
C16 0.045(3) 0.028(3) 0.024(3) 0.000(2) 0.008(2) -0.005(2)
C21 0.025(3) 0.025(3) 0.011(2) -0.0010(19) 0.0029(19) -0.004(2)
C22 0.030(3) 0.024(3) 0.017(2) 0.002(2) 0.004(2) -0.001(2)
C23 0.037(3) 0.025(3) 0.035(3) 0.000(2) 0.007(2) 0.006(2)
C24 0.056(4) 0.024(3) 0.037(3) -0.003(2) 0.011(3) -0.009(3)
C25 0.035(3) 0.042(3) 0.028(3) 0.002(2) 0.007(2) -0.018(3)
C26 0.031(3) 0.033(3) 0.015(2) 0.001(2) 0.005(2) -0.007(2)
Cl1 0.0561(9) 0.0633(10) 0.0253(6) 0.0130(7) 0.0141(6) -0.0031(8)
Cl2 0.0347(7) 0.0560(9) 0.0300(7) 0.0017(6) 0.0142(6) 0.0037(6)
N1 0.034(2) 0.023(2) 0.0183(19) -0.0012(17) 0.0067(17) -0.0017(18)
N2 0.023(2) 0.021(2) 0.0174(18) -0.0020(16) 0.0047(16) 0.0002(16)
O1 0.039(2) 0.038(2) 0.0186(16) 0.0016(15) 0.0004(15) -0.0136(17)
O2 0.040(2) 0.030(2) 0.0271(17) 0.0069(15) 0.0082(16) 0.0016(16)
W1 0.02896(11) 0.02619(10) 0.01763(9) 0.00155(10) 0.00545(7) -0.00420(11)
C31 0.043(4) 0.036(3) 0.061(4) 0.000(3) 0.012(3) 0.000(3)
C32 0.055(4) 0.029(3) 0.067(4) 0.004(3) 0.022(3) 0.005(3)
C33 0.057(4) 0.037(3) 0.038(3) -0.009(3) 0.009(3) 0.013(3)
C34 0.043(3) 0.060(4) 0.046(4) -0.021(3) 0.022(3) 0.004(3)
C35 0.070(5) 0.060(4) 0.031(3) -0.005(3) 0.028(3) -0.005(3)
C36 0.052(4) 0.048(4) 0.036(3) -0.006(3) 0.006(3) 0.001(3)

loop_
_atom_type_symbol
_atom_type_description
_atom_type_scat_dispersion_real
_atom_type_scat_dispersion_imag
_atom_type_scat_source
C C 0.003 0.002 'International Tables Vol C Tables 4.2.6.8 and 6.1.1.4'
H H 0 0 'International Tables Vol C Tables 4.2.6.8 and 6.1.1.4'
Cl Cl 0.148 0.159 'International Tables Vol C Tables 4.2.6.8 and 6.1.1.4'
N N 0.006 0.003 'International Tables Vol C Tables 4.2.6.8 and 6.1.1.4'
O O 0.011 0.006 'International Tables Vol C Tables 4.2.6.8 and 6.1.1.4'
W W -0.849 6.872 'International Tables Vol C Tables 4.2.6.8 and 6.1.1.4'

loop_
_geom_angle_atom_site_label_1
_geom_angle_atom_site_label_2
_geom_angle_atom_site_label_3
_geom_angle
C123 C121 C12 113.7(4)
C123 C121 C122 110.2(4)
C12 C121 C122 110.0(4)
C163 C161 C16 111.6(4)
C163 C161 C162 109.6(4)
C16 C161 C162 112.1(4)
C22 C221 C222 111.8(4)
C22 C221 C223 109.9(4)
C222 C221 C223 110.7(4)
C26 C261 C263 112.1(4)
C26 C261 C262 110.4(4)
C263 C261 C262 109.8(4)
N2 C1 N1 104.5(4)
N2 C1 W1 128.3(3)
N1 C1 W1 127.1(3)
C3 C2 N1 107.3(4)
C2 C3 N2 106.9(4)
C16 C11 C12 124.2(4)
C16 C11 N1 118.2(4)
C12 C11 N1 117.5(4)
C11 C12 C13 116.4(5)
C11 C12 C121 123.3(4)
C13 C12 C121 120.2(4)
C14 C13 C12 120.6(5)
C15 C14 C13 120.5(5)
C14 C15 C16 122.1(5)
C11 C16 C15 116.1(5)
C11 C16 C161 123.7(4)
C15 C16 C161 120.2(5)
C22 C21 C26 123.5(4)
C22 C21 N2 118.1(4)
C26 C21 N2 118.2(4)
C23 C22 C21 117.0(4)
C23 C22 C221 120.2(4)
C21 C22 C221 122.8(4)
C24 C23 C22 121.1(5)
C25 C24 C23 120.8(5)
C24 C25 C26 121.5(5)
C25 C26 C21 116.1(4)
C25 C26 C261 120.9(4)
C21 C26 C261 122.9(4)
C1 N1 C2 110.2(4)
C1 N1 C11 127.2(4)
C2 N1 C11 122.6(4)
C1 N2 C3 111.0(4)
C1 N2 C21 126.7(3)
C3 N2 C21 122.3(3)
O2 W1 O1 108.24(16)
O2 W1 C1 91.05(15)
O1 W1 C1 91.82(15)
O2 W1 Cl1 98.06(11)
O1 W1 Cl1 98.81(10)
C1 W1 Cl1 163.02(11)
O2 W1 Cl2 125.38(11)
O1 W1 Cl2 125.52(12)
C1 W1 Cl2 79.27(11)
Cl1 W1 Cl2 83.78(5)
C36 C31 C32 120.8(6)
C31 C32 C33 121.5(6)
C32 C33 C34 117.6(5)
C32 C33 C331 121.6(6)
C34 C33 C331 120.9(6)
C35 C34 C33 119.5(5)
C36 C35 C34 121.1(6)
C31 C36 C35 119.5(6)

loop_
_geom_bond_atom_site_label_1
_geom_bond_atom_site_label_2
_geom_bond_distance
C121 C123 1.529(7)
C121 C12 1.531(7)
C121 C122 1.531(6)
C161 C163 1.520(7)
C161 C16 1.525(7)
C161 C162 1.533(7)
C221 C22 1.530(6)
C221 C222 1.530(6)
C221 C223 1.538(6)
C261 C26 1.509(7)
C261 C263 1.525(7)
C261 C262 1.537(6)
C331 C33 1.498(7)
C1 N2 1.357(5)
C1 N1 1.359(5)
C1 W1 2.223(4)
C2 C3 1.335(6)
C2 N1 1.386(5)
C3 N2 1.377(5)
C11 C16 1.392(7)
C11 C12 1.398(7)
C11 N1 1.458(6)
C12 C13 1.406(7)
C13 C14 1.386(7)
C14 C15 1.366(7)
C15 C16 1.394(6)
C21 C22 1.393(6)
C21 C26 1.404(6)
C21 N2 1.463(5)
C22 C23 1.391(6)
C23 C24 1.371(7)
C24 C25 1.368(7)
C25 C26 1.396(7)
Cl1 W1 2.3461(12)
Cl2 W1 2.3669(13)
O1 W1 1.704(3)
O2 W1 1.699(3)
C31 C36 1.351(7)
C31 C32 1.370(7)
C32 C33 1.394(8)
C33 C34 1.399(8)
C34 C35 1.393(8)
C35 C36 1.374(8)
